data_7107962
loop_
_publ_author_name
'Carsten Glock'
'Helmar Gorls'
'Matthias Westerhausen'

_publ_section_title
;
 Calciate-mediated intermolecular hydroamination of diphenylbutadiyne with
 secondary anilines
;
_journal_name_full Chem.Commun.
_journal_page_first 7094
_journal_paper_doi 10.1039/c2cc32790b
_journal_volume 48
_journal_year 2012
_chemical_formula_moiety 'C41 H31 N'
_chemical_formula_sum 'C41 H31 N'
_chemical_formula_weight 537.67
_space_group_IT_number 2
_symmetry_cell_setting triclinic
_symmetry_space_group_name_Hall '-P 1'
_symmetry_space_group_name_H-M 'P -1'
_atom_sites_solution_hydrogens geom
_atom_sites_solution_primary direct
_atom_sites_solution_secondary difmap
_audit_creation_method SHELXL-97
_cell_angle_alpha 78.709(2)
_cell_angle_beta 71.546(2)
_cell_angle_gamma 89.447(1)
_cell_formula_units_Z 2
_cell_length_a 10.0932(3)
_cell_length_b 11.9758(3)
_cell_length_c 13.0546(3)
_cell_measurement_reflns_used 9330
_cell_measurement_temperature 133(2)
_cell_measurement_theta_max 27.52
_cell_measurement_theta_min 2.67
_cell_volume 1465.53(7)
_computing_cell_refinement DENZO
_computing_data_collection COLLECT
_computing_data_reduction DENZO
_computing_molecular_graphics SHELXTL/PC
_computing_publication_material SHELXL-97
_computing_structure_refinement 'SHELXL-97 (Sheldrick, 2008)'
_computing_structure_solution 'SHELXS-97 (Sheldrick, 2008)'
_diffrn_ambient_temperature 133(2)
_diffrn_measured_fraction_theta_full 0.976
_diffrn_measured_fraction_theta_max 0.976
_diffrn_measurement_device_type KappaCCD
_diffrn_measurement_method 'phi- + omega-scan'
_diffrn_radiation_monochromator graphite
_diffrn_radiation_source 'fine-focus sealed tube'
_diffrn_radiation_type MoK\a
_diffrn_radiation_wavelength 0.71073
_diffrn_reflns_av_R_equivalents 0.0266
_diffrn_reflns_av_sigmaI/netI 0.0392
_diffrn_reflns_limit_h_max 13
_diffrn_reflns_limit_h_min -11
_diffrn_reflns_limit_k_max 15
_diffrn_reflns_limit_k_min -15
_diffrn_reflns_limit_l_max 16
_diffrn_reflns_limit_l_min -16
_diffrn_reflns_number 9330
_diffrn_reflns_theta_full 27.52
_diffrn_reflns_theta_max 27.52
_diffrn_reflns_theta_min 2.67
_exptl_absorpt_coefficient_mu 0.070
_exptl_absorpt_correction_type none
_exptl_crystal_colour colourless
_exptl_crystal_density_diffrn 1.218
_exptl_crystal_density_method 'not measured'
_exptl_crystal_description prism
_exptl_crystal_F_000 568
_exptl_crystal_size_max 0.07
_exptl_crystal_size_mid 0.06
_exptl_crystal_size_min 0.05
_refine_diff_density_max 0.382
_refine_diff_density_min -0.234
_refine_diff_density_rms 0.050
_refine_ls_extinction_method none
_refine_ls_goodness_of_fit_ref 1.077
_refine_ls_hydrogen_treatment constr
_refine_ls_matrix_type full
_refine_ls_number_parameters 381
_refine_ls_number_reflns 6589
_refine_ls_number_restraints 0
_refine_ls_restrained_S_all 1.077
_refine_ls_R_factor_all 0.0757
_refine_ls_R_factor_gt 0.0624
_refine_ls_shift/su_max 0.000
_refine_ls_shift/su_mean 0.000
_refine_ls_structure_factor_coef Fsqd
_refine_ls_weighting_details 'calc w=1/[\s^2^(Fo^2^)+(0.0332P)^2^+1.3917P] where P=(Fo^2^+2Fc^2^)/3'
_refine_ls_weighting_scheme calc
_refine_ls_wR_factor_gt 0.1335
_refine_ls_wR_factor_ref 0.1410
_reflns_number_gt 5588
_reflns_number_total 6589
_reflns_threshold_expression >2sigma(I)
_cod_data_source_file c2cc32790b.txt
_cod_data_source_block FO4297
_cod_database_code 7107962

loop_
_symmetry_equiv_pos_as_xyz
'x, y, z'
'-x, -y, -z'

loop_
_atom_site_label
_atom_site_type_symbol
_atom_site_fract_x
_atom_site_fract_y
_atom_site_fract_z
_atom_site_U_iso_or_equiv
_atom_site_adp_type
_atom_site_occupancy
_atom_site_symmetry_multiplicity
_atom_site_calc_flag
_atom_site_refinement_flags
N1 N 0.67881(15) 0.13264(12) 0.21358(12) 0.0213(3) Uani 1 1 d .
C1 C 0.71833(17) 0.22416(14) 0.11997(13) 0.0199(3) Uani 1 1 d .
C2 C 0.67851(18) 0.33348(14) 0.13098(13) 0.0200(3) Uani 1 1 d .
C3 C 0.72430(17) 0.42727(14) 0.03877(14) 0.0193(3) Uani 1 1 d .
C4 C 0.80147(17) 0.40705(14) -0.06436(14) 0.0198(3) Uani 1 1 d .
C5 C 0.84330(17) 0.29470(14) -0.07751(13) 0.0195(3) Uani 1 1 d .
C6 C 0.80115(17) 0.20294(14) 0.01530(14) 0.0194(3) Uani 1 1 d .
C7 C 0.84305(18) 0.09202(15) 0.00135(14) 0.0224(3) Uani 1 1 d .
H7A H 0.8143 0.0296 0.0624 0.027 Uiso 1 1 calc R
C8 C 0.92471(19) 0.07406(15) -0.09965(15) 0.0236(4) Uani 1 1 d .
H8A H 0.9515 -0.0008 -0.1080 0.028 Uiso 1 1 calc R
C9 C 0.96908(19) 0.16537(16) -0.19101(14) 0.0244(4) Uani 1 1 d .
H9A H 1.0274 0.1522 -0.2601 0.029 Uiso 1 1 calc R
C10 C 0.92851(18) 0.27311(15) -0.18066(14) 0.0230(4) Uani 1 1 d .
H10A H 0.9576 0.3341 -0.2431 0.028 Uiso 1 1 calc R
C11 C 0.83103(18) 0.49817(14) -0.15898(14) 0.0214(3) Uani 1 1 d .
C12 C 0.84499(18) 0.57360(15) -0.23775(14) 0.0229(4) Uani 1 1 d .
C13 C 0.86409(18) 0.66909(15) -0.32743(14) 0.0224(3) Uani 1 1 d .
C14 C 0.9620(2) 0.66866(17) -0.43056(15) 0.0287(4) Uani 1 1 d .
H14A H 1.0112 0.6022 -0.4437 0.034 Uiso 1 1 calc R
C15 C 0.9873(2) 0.76518(19) -0.51390(16) 0.0349(5) Uani 1 1 d .
H15A H 1.0557 0.7652 -0.5834 0.042 Uiso 1 1 calc R
C16 C 0.9133(2) 0.86172(17) -0.49627(17) 0.0355(5) Uani 1 1 d .
H16A H 0.9318 0.9280 -0.5533 0.043 Uiso 1 1 calc R
C17 C 0.8123(2) 0.86148(17) -0.39530(17) 0.0334(4) Uani 1 1 d .
H17A H 0.7598 0.9268 -0.3839 0.040 Uiso 1 1 calc R
C18 C 0.7880(2) 0.76596(16) -0.31103(15) 0.0273(4) Uani 1 1 d .
H18A H 0.7193 0.7663 -0.2418 0.033 Uiso 1 1 calc R
C19 C 0.69338(18) 0.54622(14) 0.05332(13) 0.0208(3) Uani 1 1 d .
C20 C 0.80423(19) 0.62422(15) 0.03637(15) 0.0253(4) Uani 1 1 d .
H20A H 0.8977 0.6011 0.0156 0.030 Uiso 1 1 calc R
C21 C 0.7781(2) 0.73572(15) 0.04987(16) 0.0286(4) Uani 1 1 d .
H21A H 0.8536 0.7881 0.0395 0.034 Uiso 1 1 calc R
C22 C 0.6424(2) 0.77033(16) 0.07839(16) 0.0294(4) Uani 1 1 d .
H22A H 0.6249 0.8468 0.0864 0.035 Uiso 1 1 calc R
C23 C 0.5321(2) 0.69350(16) 0.09529(16) 0.0278(4) Uani 1 1 d .
H23A H 0.4390 0.7175 0.1148 0.033 Uiso 1 1 calc R
C24 C 0.55694(19) 0.58146(15) 0.08377(15) 0.0241(4) Uani 1 1 d .
H24A H 0.4807 0.5289 0.0967 0.029 Uiso 1 1 calc R
C25 C 0.58894(18) 0.35339(14) 0.23469(14) 0.0216(3) Uani 1 1 d .
C26 C 0.50892(18) 0.37339(15) 0.31821(14) 0.0228(4) Uani 1 1 d .
C27 C 0.41775(18) 0.40059(15) 0.41802(14) 0.0224(3) Uani 1 1 d .
C28 C 0.37908(19) 0.51293(17) 0.41942(16) 0.0281(4) Uani 1 1 d .
H28A H 0.4090 0.5700 0.3538 0.034 Uiso 1 1 calc R
C29 C 0.2963(2) 0.54017(19) 0.51788(18) 0.0351(5) Uani 1 1 d .
H29A H 0.2699 0.6164 0.5192 0.042 Uiso 1 1 calc R
C30 C 0.2521(2) 0.4577(2) 0.61383(18) 0.0391(5) Uani 1 1 d .
H30A H 0.1961 0.4774 0.6807 0.047 Uiso 1 1 calc R
C31 C 0.2896(2) 0.3466(2) 0.61219(17) 0.0372(5) Uani 1 1 d .
H31A H 0.2590 0.2899 0.6780 0.045 Uiso 1 1 calc R
C32 C 0.37179(19) 0.31742(17) 0.51459(15) 0.0285(4) Uani 1 1 d .
H32A H 0.3967 0.2408 0.5137 0.034 Uiso 1 1 calc R
C33 C 0.7678(2) 0.10940(15) 0.28554(14) 0.0244(4) Uani 1 1 d .
H33A H 0.7952 0.0287 0.2880 0.029 Uiso 1 1 calc R
C34 C 0.6880(2) 0.12116(17) 0.40382(15) 0.0316(4) Uani 1 1 d .
H34A H 0.5980 0.0773 0.4296 0.047 Uiso 1 1 calc R
H34B H 0.6718 0.2017 0.4055 0.047 Uiso 1 1 calc R
H34C H 0.7432 0.0920 0.4520 0.047 Uiso 1 1 calc R
C35 C 0.9011(2) 0.18551(17) 0.24156(17) 0.0321(4) Uani 1 1 d .
H35A H 0.9510 0.1788 0.1655 0.048 Uiso 1 1 calc R
H35B H 0.9607 0.1620 0.2875 0.048 Uiso 1 1 calc R
H35C H 0.8777 0.2649 0.2433 0.048 Uiso 1 1 calc R
C36 C 0.57276(18) 0.05357(14) 0.22343(14) 0.0218(3) Uani 1 1 d .
C37 C 0.5460(2) -0.05003(15) 0.30021(15) 0.0255(4) Uani 1 1 d .
H37A H 0.6023 -0.0685 0.3466 0.031 Uiso 1 1 calc R
C38 C 0.4377(2) -0.12593(16) 0.30908(16) 0.0304(4) Uani 1 1 d .
H38A H 0.4210 -0.1957 0.3617 0.037 Uiso 1 1 calc R
C39 C 0.3541(2) -0.10173(17) 0.24286(17) 0.0316(4) Uani 1 1 d .
H39A H 0.2796 -0.1537 0.2500 0.038 Uiso 1 1 calc R
C40 C 0.3807(2) -0.00027(17) 0.16576(16) 0.0303(4) Uani 1 1 d .
H40A H 0.3247 0.0168 0.1189 0.036 Uiso 1 1 calc R
C41 C 0.48770(19) 0.07669(16) 0.15585(15) 0.0257(4) Uani 1 1 d .
H41A H 0.5038 0.1460 0.1027 0.031 Uiso 1 1 calc R

loop_
_atom_site_aniso_label
_atom_site_aniso_U_11
_atom_site_aniso_U_22
_atom_site_aniso_U_33
_atom_site_aniso_U_23
_atom_site_aniso_U_13
_atom_site_aniso_U_12
N1 0.0256(7) 0.0174(7) 0.0203(7) -0.0035(5) -0.0068(6) -0.0010(6)
C1 0.0209(8) 0.0189(8) 0.0196(8) -0.0052(6) -0.0056(6) 0.0005(6)
C2 0.0213(8) 0.0186(8) 0.0191(8) -0.0049(6) -0.0047(6) 0.0001(6)
C3 0.0203(8) 0.0165(8) 0.0219(8) -0.0055(6) -0.0070(6) 0.0017(6)
C4 0.0187(8) 0.0188(8) 0.0207(8) -0.0043(6) -0.0046(6) -0.0003(6)
C5 0.0192(8) 0.0195(8) 0.0204(8) -0.0061(6) -0.0059(6) 0.0020(6)
C6 0.0197(8) 0.0183(8) 0.0208(8) -0.0062(6) -0.0059(6) 0.0021(6)
C7 0.0238(9) 0.0195(8) 0.0244(8) -0.0059(7) -0.0076(7) 0.0029(7)
C8 0.0258(9) 0.0205(8) 0.0285(9) -0.0112(7) -0.0108(7) 0.0068(7)
C9 0.0237(9) 0.0295(9) 0.0221(8) -0.0129(7) -0.0060(7) 0.0067(7)
C10 0.0240(9) 0.0249(9) 0.0190(8) -0.0055(7) -0.0049(7) 0.0022(7)
C11 0.0217(8) 0.0204(8) 0.0207(8) -0.0076(7) -0.0028(6) 0.0015(6)
C12 0.0229(9) 0.0235(9) 0.0220(8) -0.0076(7) -0.0049(7) 0.0006(7)
C13 0.0243(9) 0.0213(8) 0.0227(8) -0.0041(7) -0.0094(7) -0.0021(7)
C14 0.0305(10) 0.0311(10) 0.0238(9) -0.0058(7) -0.0074(7) 0.0028(8)
C15 0.0371(11) 0.0426(12) 0.0207(9) -0.0012(8) -0.0065(8) -0.0016(9)
C16 0.0503(13) 0.0273(10) 0.0280(10) 0.0033(8) -0.0162(9) -0.0049(9)
C17 0.0499(12) 0.0227(9) 0.0327(10) -0.0067(8) -0.0198(9) 0.0050(8)
C18 0.0337(10) 0.0253(9) 0.0239(9) -0.0071(7) -0.0095(7) 0.0021(7)
C19 0.0271(9) 0.0172(8) 0.0177(8) -0.0049(6) -0.0057(7) 0.0009(6)
C20 0.0250(9) 0.0232(9) 0.0265(9) -0.0069(7) -0.0055(7) 0.0007(7)
C21 0.0345(10) 0.0207(9) 0.0294(9) -0.0065(7) -0.0077(8) -0.0053(7)
C22 0.0414(11) 0.0193(8) 0.0294(9) -0.0101(7) -0.0109(8) 0.0041(8)
C23 0.0301(10) 0.0241(9) 0.0314(10) -0.0104(7) -0.0103(8) 0.0078(7)
C24 0.0258(9) 0.0217(8) 0.0261(9) -0.0085(7) -0.0082(7) 0.0024(7)
C25 0.0244(9) 0.0181(8) 0.0219(8) -0.0046(6) -0.0066(7) 0.0019(6)
C26 0.0238(9) 0.0213(8) 0.0228(8) -0.0050(7) -0.0066(7) 0.0017(7)
C27 0.0183(8) 0.0277(9) 0.0217(8) -0.0103(7) -0.0039(6) 0.0011(7)
C28 0.0251(9) 0.0299(10) 0.0304(9) -0.0118(8) -0.0069(7) 0.0021(7)
C29 0.0251(10) 0.0380(11) 0.0446(12) -0.0251(9) -0.0045(8) 0.0021(8)
C30 0.0264(10) 0.0560(14) 0.0345(11) -0.0292(10) 0.0028(8) -0.0038(9)
C31 0.0312(11) 0.0515(13) 0.0250(10) -0.0101(9) -0.0019(8) -0.0075(9)
C32 0.0252(9) 0.0325(10) 0.0259(9) -0.0075(8) -0.0047(7) -0.0008(7)
C33 0.0321(10) 0.0211(8) 0.0233(8) -0.0068(7) -0.0120(7) 0.0041(7)
C34 0.0435(12) 0.0316(10) 0.0229(9) -0.0089(8) -0.0132(8) 0.0050(8)
C35 0.0330(10) 0.0322(10) 0.0349(10) -0.0059(8) -0.0165(9) -0.0004(8)
C36 0.0236(8) 0.0200(8) 0.0208(8) -0.0082(6) -0.0033(7) 0.0008(7)
C37 0.0316(10) 0.0223(8) 0.0221(8) -0.0064(7) -0.0069(7) -0.0001(7)
C38 0.0369(11) 0.0224(9) 0.0271(9) -0.0062(7) -0.0028(8) -0.0041(8)
C39 0.0273(10) 0.0302(10) 0.0353(10) -0.0139(8) -0.0025(8) -0.0061(8)
C40 0.0265(9) 0.0351(10) 0.0326(10) -0.0140(8) -0.0100(8) 0.0012(8)
C41 0.0269(9) 0.0235(9) 0.0261(9) -0.0070(7) -0.0064(7) -0.0001(7)

loop_
_atom_type_symbol
_atom_type_description
_atom_type_scat_dispersion_real
_atom_type_scat_dispersion_imag
_atom_type_scat_source
C C 0.0033 0.0016 'International Tables Vol C Tables 4.2.6.8 and 6.1.1.4'
H H 0.0000 0.0000 'International Tables Vol C Tables 4.2.6.8 and 6.1.1.4'
N N 0.0061 0.0033 'International Tables Vol C Tables 4.2.6.8 and 6.1.1.4'

loop_
_geom_angle_atom_site_label_1
_geom_angle_atom_site_label_2
_geom_angle_atom_site_label_3
_geom_angle
C36 N1 C1 118.66(14)
C36 N1 C33 120.42(14)
C1 N1 C33 119.74(14)
C2 C1 N1 120.11(15)
C2 C1 C6 120.29(15)
N1 C1 C6 119.59(15)
C1 C2 C3 120.57(15)
C1 C2 C25 120.14(15)
C3 C2 C25 119.28(15)
C4 C3 C2 119.53(15)
C4 C3 C19 119.98(15)
C2 C3 C19 120.47(15)
C3 C4 C5 120.61(15)
C3 C4 C11 119.37(15)
C5 C4 C11 119.89(15)
C6 C5 C10 119.11(15)
C6 C5 C4 119.27(15)
C10 C5 C4 121.61(15)
C7 C6 C5 118.81(15)
C7 C6 C1 121.61(15)
C5 C6 C1 119.59(15)
C8 C7 C6 120.55(16)
C8 C7 H7A 119.7
C6 C7 H7A 119.7
C7 C8 C9 120.64(16)
C7 C8 H8A 119.7
C9 C8 H8A 119.7
C10 C9 C8 120.21(16)
C10 C9 H9A 119.9
C8 C9 H9A 119.9
C9 C10 C5 120.66(16)
C9 C10 H10A 119.7
C5 C10 H10A 119.7
C12 C11 C4 174.86(19)
C11 C12 C13 175.91(18)
C14 C13 C18 119.21(16)
C14 C13 C12 120.77(16)
C18 C13 C12 119.97(16)
C15 C14 C13 120.08(18)
C15 C14 H14A 120.0
C13 C14 H14A 120.0
C14 C15 C16 120.29(19)
C14 C15 H15A 119.9
C16 C15 H15A 119.9
C17 C16 C15 119.99(18)
C17 C16 H16A 120.0
C15 C16 H16A 120.0
C18 C17 C16 120.01(19)
C18 C17 H17A 120.0
C16 C17 H17A 120.0
C17 C18 C13 120.35(18)
C17 C18 H18A 119.8
C13 C18 H18A 119.8
C24 C19 C20 119.21(16)
C24 C19 C3 121.68(15)
C20 C19 C3 119.11(16)
C21 C20 C19 120.23(17)
C21 C20 H20A 119.9
C19 C20 H20A 119.9
C22 C21 C20 120.09(17)
C22 C21 H21A 120.0
C20 C21 H21A 120.0
C21 C22 C23 119.98(17)
C21 C22 H22A 120.0
C23 C22 H22A 120.0
C22 C23 C24 120.34(18)
C22 C23 H23A 119.8
C24 C23 H23A 119.8
C23 C24 C19 120.13(17)
C23 C24 H24A 119.9
C19 C24 H24A 119.9
C26 C25 C2 176.09(18)
C25 C26 C27 177.60(19)
C32 C27 C28 119.75(17)
C32 C27 C26 120.72(16)
C28 C27 C26 119.47(16)
C29 C28 C27 119.30(19)
C29 C28 H28A 120.4
C27 C28 H28A 120.4
C30 C29 C28 120.83(19)
C30 C29 H29A 119.6
C28 C29 H29A 119.6
C29 C30 C31 119.83(18)
C29 C30 H30A 120.1
C31 C30 H30A 120.1
C30 C31 C32 120.3(2)
C30 C31 H31A 119.9
C32 C31 H31A 119.9
C31 C32 C27 120.01(19)
C31 C32 H32A 120.0
C27 C32 H32A 120.0
N1 C33 C35 112.39(15)
N1 C33 C34 111.51(15)
C35 C33 C34 109.70(16)
N1 C33 H33A 107.7
C35 C33 H33A 107.7
C34 C33 H33A 107.7
C33 C34 H34A 109.5
C33 C34 H34B 109.5
H34A C34 H34B 109.5
C33 C34 H34C 109.5
H34A C34 H34C 109.5
H34B C34 H34C 109.5
C33 C35 H35A 109.5
C33 C35 H35B 109.5
H35A C35 H35B 109.5
C33 C35 H35C 109.5
H35A C35 H35C 109.5
H35B C35 H35C 109.5
N1 C36 C37 122.18(16)
N1 C36 C41 120.14(15)
C37 C36 C41 117.68(16)
C38 C37 C36 120.60(17)
C38 C37 H37A 119.7
C36 C37 H37A 119.7
C39 C38 C37 121.15(18)
C39 C38 H38A 119.4
C37 C38 H38A 119.4
C38 C39 C40 118.75(18)
C38 C39 H39A 120.6
C40 C39 H39A 120.6
C41 C40 C39 121.01(18)
C41 C40 H40A 119.5
C39 C40 H40A 119.5
C40 C41 C36 120.80(17)
C40 C41 H41A 119.6
C36 C41 H41A 119.6

loop_
_geom_bond_atom_site_label_1
_geom_bond_atom_site_label_2
_geom_bond_distance
N1 C36 1.394(2)
N1 C1 1.424(2)
N1 C33 1.482(2)
C1 C2 1.387(2)
C1 C6 1.428(2)
C2 C3 1.433(2)
C2 C25 1.433(2)
C3 C4 1.392(2)
C3 C19 1.491(2)
C4 C5 1.432(2)
C4 C11 1.432(2)
C5 C6 1.421(2)
C5 C10 1.421(2)
C6 C7 1.418(2)
C7 C8 1.372(2)
C7 H7A 0.9500
C8 C9 1.407(3)
C8 H8A 0.9500
C9 C10 1.369(2)
C9 H9A 0.9500
C10 H10A 0.9500
C11 C12 1.200(2)
C12 C13 1.433(2)
C13 C14 1.396(3)
C13 C18 1.399(3)
C14 C15 1.386(3)
C14 H14A 0.9500
C15 C16 1.388(3)
C15 H15A 0.9500
C16 C17 1.387(3)
C16 H16A 0.9500
C17 C18 1.386(3)
C17 H17A 0.9500
C18 H18A 0.9500
C19 C24 1.393(2)
C19 C20 1.398(2)
C20 C21 1.393(3)
C20 H20A 0.9500
C21 C22 1.383(3)
C21 H21A 0.9500
C22 C23 1.386(3)
C22 H22A 0.9500
C23 C24 1.391(2)
C23 H23A 0.9500
C24 H24A 0.9500
C25 C26 1.200(2)
C26 C27 1.432(2)
C27 C32 1.394(3)
C27 C28 1.399(3)
C28 C29 1.391(3)
C28 H28A 0.9500
C29 C30 1.383(3)
C29 H29A 0.9500
C30 C31 1.383(3)
C30 H30A 0.9500
C31 C32 1.390(3)
C31 H31A 0.9500
C32 H32A 0.9500
C33 C35 1.516(3)
C33 C34 1.532(3)
C33 H33A 1.0000
C34 H34A 0.9800
C34 H34B 0.9800
C34 H34C 0.9800
C35 H35A 0.9800
C35 H35B 0.9800
C35 H35C 0.9800
C36 C37 1.402(2)
C36 C41 1.404(2)
C37 C38 1.390(3)
C37 H37A 0.9500
C38 C39 1.380(3)
C38 H38A 0.9500
C39 C40 1.385(3)
C39 H39A 0.9500
C40 C41 1.385(3)
C40 H40A 0.9500
C41 H41A 0.9500
